data_7201926
loop_
_publ_author_name
'Jiang, Ji-Jun'
'Liu, Yong-Ru'
'Yang, Rui'
'Pan, Mei'
'Cao, Rong'
'Su, Cheng-Yong'

_publ_section_title
;
 The interplay of coordinative and hydrogen-bonding in directing the
 [M(4,4&#x2032;-bpy)2(H2O)2] square-grid networks: formation of 3D
 porous framework
 [Cd(4,4&#x2032;-bpy)2(H2O)2](ClO4)2(4,4&#x2032;-bpy)(CH3OH)2
;
_journal_issue 9
_journal_name_full CrystEngComm
_journal_page_first 1147
_journal_paper_doi 10.1039/b719970h
_journal_volume 10
_journal_year 2008
_chemical_formula_sum 'C32 H36 Cd Cl2 N6 O12'
_chemical_formula_weight 879.97
_chemical_name_systematic
;
?
;
_space_group_IT_number 13
_symmetry_cell_setting monoclinic
_symmetry_space_group_name_Hall '-P 2yac'
_symmetry_space_group_name_H-M 'P 1 2/n 1'
_atom_sites_solution_hydrogens geom
_atom_sites_solution_primary direct
_atom_sites_solution_secondary difmap
_audit_creation_method SHELXL-97
_cell_angle_alpha 90.00
_cell_angle_beta 102.894(2)
_cell_angle_gamma 90.00
_cell_formula_units_Z 4
_cell_length_a 16.5140(4)
_cell_length_b 11.7929(2)
_cell_length_c 20.8057(4)
_cell_measurement_temperature 150(2)
_cell_volume 3949.70(14)
_computing_structure_refinement 'SHELXL-97 (Sheldrick, 1997)'
_computing_structure_solution 'SHELXS-97 (Sheldrick, 1990)'
_diffrn_ambient_temperature 150(2)
_diffrn_measured_fraction_theta_full 0.973
_diffrn_measured_fraction_theta_max 0.973
_diffrn_measurement_device_type 'Oxford Germini S Ultra'
_diffrn_measurement_method '\w and \p scan'
_diffrn_radiation_monochromator graphite
_diffrn_radiation_source 'fine-focus sealed tube'
_diffrn_radiation_type MoK\a
_diffrn_radiation_wavelength 0.71073
_diffrn_reflns_av_R_equivalents 0.0264
_diffrn_reflns_av_sigmaI/netI 0.0405
_diffrn_reflns_limit_h_max 20
_diffrn_reflns_limit_h_min -21
_diffrn_reflns_limit_k_max 14
_diffrn_reflns_limit_k_min -15
_diffrn_reflns_limit_l_max 23
_diffrn_reflns_limit_l_min -26
_diffrn_reflns_number 21245
_diffrn_reflns_theta_full 27.00
_diffrn_reflns_theta_max 27.00
_diffrn_reflns_theta_min 3.00
_exptl_absorpt_coefficient_mu 0.753
_exptl_absorpt_correction_T_max 0.8640
_exptl_absorpt_correction_T_min 0.7947
_exptl_absorpt_correction_type multi-scan
_exptl_crystal_colour Colorless
_exptl_crystal_density_diffrn 1.480
_exptl_crystal_density_method 'not measured'
_exptl_crystal_description Block
_exptl_crystal_F_000 1792
_exptl_crystal_size_max 0.32
_exptl_crystal_size_mid 0.28
_exptl_crystal_size_min 0.20
_refine_diff_density_max 2.060
_refine_diff_density_min -1.123
_refine_diff_density_rms 0.129
_refine_ls_extinction_method none
_refine_ls_goodness_of_fit_ref 1.016
_refine_ls_hydrogen_treatment mixed
_refine_ls_matrix_type full
_refine_ls_number_parameters 495
_refine_ls_number_reflns 8387
_refine_ls_number_restraints 80
_refine_ls_restrained_S_all 1.059
_refine_ls_R_factor_all 0.0805
_refine_ls_R_factor_gt 0.0608
_refine_ls_shift/su_max 0.031
_refine_ls_shift/su_mean 0.001
_refine_ls_structure_factor_coef Fsqd
_refine_ls_weighting_details 'calc w=1/[\s^2^(Fo^2^)+(0.0840P)^2^+12.5000P] where P=(Fo^2^+2Fc^2^)/3'
_refine_ls_weighting_scheme calc
_refine_ls_wR_factor_gt 0.1620
_refine_ls_wR_factor_ref 0.1726
_reflns_number_gt 6020
_reflns_number_total 8387
_reflns_threshold_expression >2sigma(I)
_cod_data_source_file b719970h.txt
_cod_data_source_block 3
_cod_depositor_comments
;
The following automatic conversions were performed:
'_symmetry_cell_setting' value 'Monoclinic' changed to 'monoclinic'
according to '/home/saulius/struct/CIF-dictionaries/cif_core.dic'
dictionary named 'cif_core.dic' version 2.4.1 from 2010-06-29.

Automatic conversion script
Id: cif_fix_enum 1527 2010-12-29 10:47:43Z saulius 
;
_cod_original_sg_symbol_H-M P2/n
_cod_database_code 7201926

loop_
_symmetry_equiv_pos_as_xyz
'x, y, z'
'-x+1/2, y, -z+1/2'
'-x, -y, -z'
'x-1/2, -y, z-1/2'

loop_
_atom_site_label
_atom_site_type_symbol
_atom_site_fract_x
_atom_site_fract_y
_atom_site_fract_z
_atom_site_U_iso_or_equiv
_atom_site_adp_type
_atom_site_occupancy
_atom_site_symmetry_multiplicity
_atom_site_calc_flag
_atom_site_refinement_flags
_atom_site_disorder_assembly
_atom_site_disorder_group
Cd1 Cd 0.2500 0.47541(4) 0.2500 0.03207(16) Uani 1 2 d S . .
Cd2 Cd -0.2500 -0.50123(4) 0.2500 0.02941(16) Uani 1 2 d S . .
N1 N 0.2500 0.2753(4) 0.2500 0.0318(12) Uani 1 2 d S . .
N2 N 0.2500 -0.3243(5) 0.2500 0.0377(14) Uani 1 2 d S . .
N3 N 0.3458(3) 0.4831(3) 0.35101(19) 0.0311(9) Uani 1 1 d . . .
N4 N -0.2500 -0.3003(4) 0.2500 0.0286(12) Uani 1 2 d S . .
N5 N -0.2500 0.2990(4) 0.2500 0.0302(12) Uani 1 2 d S . .
N6 N -0.3468(3) -0.5064(3) 0.1497(2) 0.0328(9) Uani 1 1 d . . .
N7 N 0.0491(3) 0.2802(4) 0.2811(2) 0.0481(12) Uani 1 1 d . . .
N8 N -0.0598(3) -0.2948(4) 0.2038(2) 0.0447(11) Uani 1 1 d . . .
C1 C 0.2989(4) 0.2157(4) 0.2984(3) 0.0453(14) Uani 1 1 d . . .
H1A H 0.3346 0.2561 0.3330 0.054 Uiso 1 1 calc R . .
C2 C 0.3000(4) 0.0991(4) 0.3005(3) 0.0428(13) Uani 1 1 d . . .
H2A H 0.3350 0.0609 0.3364 0.051 Uiso 1 1 calc R . .
C3 C 0.2500 0.0373(5) 0.2500 0.0312(14) Uani 1 2 d S . .
C4 C 0.2627(4) -0.2651(4) 0.3065(3) 0.0406(13) Uani 1 1 d . . .
H4A H 0.2711 -0.3055 0.3469 0.049 Uiso 1 1 calc R . .
C5 C 0.2640(4) -0.1491(4) 0.3084(3) 0.0396(12) Uani 1 1 d D . .
H5A H 0.2745 -0.1107 0.3496 0.048 Uiso 1 1 calc R . .
C6 C 0.2500 -0.0876(5) 0.2500 0.0299(14) Uani 1 2 d S . .
C7 C 0.4179(4) 0.5359(5) 0.3545(3) 0.0441(14) Uani 1 1 d . . .
H7B H 0.4277 0.5692 0.3153 0.053 Uiso 1 1 calc R . .
C8 C 0.4791(4) 0.5451(5) 0.4111(2) 0.0426(13) Uani 1 1 d . . .
H8B H 0.5291 0.5846 0.4104 0.051 Uiso 1 1 calc R . .
C9 C 0.4676(3) 0.4965(4) 0.4691(2) 0.0317(10) Uani 1 1 d . . .
C10 C 0.3923(3) 0.4423(4) 0.4663(2) 0.0375(11) Uani 1 1 d . . .
H10A H 0.3811 0.4082 0.5047 0.045 Uiso 1 1 calc R . .
C11 C 0.3336(3) 0.4378(4) 0.4074(2) 0.0359(11) Uani 1 1 d . . .
H11A H 0.2823 0.4009 0.4068 0.043 Uiso 1 1 calc R . .
C12 C -0.3005(3) -0.2408(4) 0.2027(2) 0.0344(11) Uani 1 1 d . . .
H12A H -0.3369 -0.2813 0.1686 0.041 Uiso 1 1 calc R . .
C13 C -0.3027(3) -0.1236(4) 0.2008(2) 0.0322(10) Uani 1 1 d . . .
H13A H -0.3398 -0.0852 0.1661 0.039 Uiso 1 1 calc R . .
C14 C -0.2500 -0.0626(5) 0.2500 0.0250(13) Uani 1 2 d S . .
C15 C -0.2500 0.0629(5) 0.2500 0.0259(13) Uani 1 2 d S . .
C16 C -0.2566(3) 0.2410(4) 0.1943(2) 0.0354(11) Uani 1 1 d . . .
H16A H -0.2614 0.2821 0.1543 0.042 Uiso 1 1 calc R . .
C17 C -0.2569(3) 0.1235(4) 0.1917(2) 0.0332(11) Uani 1 1 d . . .
H17A H -0.2616 0.0851 0.1508 0.040 Uiso 1 1 calc R . .
C18 C -0.4216(4) -0.5497(5) 0.1454(3) 0.0476(14) Uani 1 1 d . . .
H18A H -0.4339 -0.5825 0.1838 0.057 Uiso 1 1 calc R . .
C19 C -0.4831(4) -0.5500(5) 0.0880(3) 0.0490(14) Uani 1 1 d . . .
H19A H -0.5358 -0.5828 0.0877 0.059 Uiso 1 1 calc R . .
C20 C -0.4678(3) -0.5026(4) 0.0312(2) 0.0327(11) Uani 1 1 d . . .
C21 C -0.3884(3) -0.4587(5) 0.0355(3) 0.0414(12) Uani 1 1 d . . .
H21A H -0.3742 -0.4263 -0.0024 0.050 Uiso 1 1 calc R . .
C22 C -0.3304(3) -0.4623(5) 0.0944(3) 0.0393(12) Uani 1 1 d . . .
H22A H -0.2766 -0.4323 0.0961 0.047 Uiso 1 1 calc R . .
C23 C 0.0032(4) 0.2504(5) 0.2228(3) 0.0497(14) Uani 1 1 d . . .
H23A H -0.0147 0.3084 0.1911 0.060 Uiso 1 1 calc R . .
C24 C -0.0199(4) 0.1414(5) 0.2055(3) 0.0425(13) Uani 1 1 d . . .
H24A H -0.0537 0.1258 0.1631 0.051 Uiso 1 1 calc R . .
C25 C 0.0060(3) 0.0531(5) 0.2499(2) 0.0340(10) Uani 1 1 d . . .
C26 C 0.0547(5) 0.0836(5) 0.3104(3) 0.0579(18) Uani 1 1 d . . .
H26A H 0.0741 0.0277 0.3430 0.069 Uiso 1 1 calc R . .
C27 C 0.0747(5) 0.1959(5) 0.3227(3) 0.0606(18) Uani 1 1 d . . .
H27A H 0.1096 0.2143 0.3641 0.073 Uiso 1 1 calc R . .
C28 C -0.0158(3) -0.0670(4) 0.2325(3) 0.0354(11) Uani 1 1 d . . .
C29 C -0.0783(4) -0.0973(4) 0.1781(3) 0.0413(12) Uani 1 1 d . . .
H29A H -0.1070 -0.0405 0.1495 0.050 Uiso 1 1 calc R . .
C30 C -0.0978(4) -0.2099(5) 0.1661(3) 0.0456(13) Uani 1 1 d . . .
H30A H -0.1407 -0.2284 0.1290 0.055 Uiso 1 1 calc R . .
C31 C 0.0002(4) -0.2666(5) 0.2554(3) 0.0492(14) Uani 1 1 d . . .
H31A H 0.0279 -0.3253 0.2831 0.059 Uiso 1 1 calc R . .
C32 C 0.0241(4) -0.1547(5) 0.2708(3) 0.0464(13) Uani 1 1 d . . .
H32A H 0.0680 -0.1389 0.3077 0.056 Uiso 1 1 calc R . .
O2 O -0.1405(2) -0.5006(3) 0.1950(2) 0.0386(8) Uani 1 1 d D . .
O1 O 0.1388(3) 0.4798(3) 0.30104(19) 0.0411(9) Uani 1 1 d D . .
H12 H 0.109(3) 0.422(3) 0.299(3) 0.051(18) Uiso 1 1 d D . .
H22 H -0.112(4) -0.441(3) 0.195(3) 0.055(19) Uiso 1 1 d D . .
H11 H 0.138(4) 0.513(5) 0.336(2) 0.06(2) Uiso 1 1 d D . .
H21 H -0.151(5) -0.525(5) 0.1563(16) 0.07(2) Uiso 1 1 d D . .
Cl1 Cl -0.16373(15) 0.29088(13) 0.04105(8) 0.0708(6) Uani 1 1 d DU A 1
O6 O -0.1782(3) 0.1844(4) 0.0664(2) 0.0705(13) Uani 1 1 d DU A 1
O5 O -0.1798(4) 0.2976(5) -0.0265(3) 0.0612(17) Uiso 0.80 1 d PD A 1
O4 O -0.1747(5) 0.3849(6) 0.0761(4) 0.067(2) Uiso 0.60 1 d PD A 1
O3 O -0.0642(5) 0.2895(8) 0.0573(5) 0.095(3) Uiso 0.60 1 d PD A 1
O5' O -0.1445(12) 0.2905(14) -0.0231(7) 0.029(4) Uiso 0.20 1 d PD B 2
O4' O -0.2513(8) 0.3404(13) 0.0360(7) 0.086(4) Uiso 0.40 1 d PD C 2
O3' O -0.1173(7) 0.3620(10) 0.0859(5) 0.060(3) Uiso 0.40 1 d PD D 2
Cl2 Cl -0.2792(3) -0.1850(3) 0.0064(2) 0.0779(10) Uiso 0.60 1 d PD E 1
O10 O -0.2329(6) -0.2880(7) 0.0300(4) 0.079(2) Uiso 0.60 1 d PD E 1
O9 O -0.2498(6) -0.0986(7) 0.0547(4) 0.070(2) Uiso 0.60 1 d PD E 1
O8 O -0.2541(8) -0.1577(12) -0.0551(6) 0.134(5) Uiso 0.60 1 d PD E 1
O7 O -0.3651(6) -0.2019(10) -0.0042(6) 0.122(4) Uiso 0.60 1 d PD E 1
Cl2' Cl -0.2508(4) -0.1693(6) -0.0073(3) 0.0849(17) Uiso 0.40 1 d P F 2
O10' O -0.1686(19) -0.184(2) -0.0075(13) 0.168(9) Uiso 0.40 1 d P F 2
O9' O -0.2884(15) -0.142(2) 0.0532(11) 0.133(7) Uiso 0.40 1 d P F 2
O8' O -0.2757(9) -0.0833(13) -0.0561(7) 0.077(4) Uiso 0.40 1 d P F 2
O7' O -0.2924(13) -0.2710(19) -0.0391(10) 0.126(6) Uiso 0.40 1 d P F 2
O1W O -0.3481(4) 0.3939(6) -0.0899(3) 0.0613(17) Uiso 0.70 1 d PD G -1
C1W C -0.399(7) 0.305(13) -0.071(5) 0.21(8) Uiso 0.10 1 d PD G -1
O5W O -0.367(2) 0.112(3) -0.0274(17) 0.149(12) Uiso 0.25 1 d PD H -1
C5W C -0.304(3) 0.0824(18) -0.0630(16) 0.121(15) Uiso 0.25 1 d PD H -1
O2W O -0.4129(10) 0.1984(15) -0.0718(8) 0.070(4) Uiso 0.30 1 d PD I 2
C2W C -0.4982(8) 0.2112(13) -0.0709(7) 0.110(4) Uiso 0.80 1 d PD I 2
O3W O 0.4574(8) 0.0330(11) 0.4210(6) 0.091(4) Uiso 0.50 1 d PD J 1
C3W C 0.4687(11) -0.0647(14) 0.4639(8) 0.098(5) Uiso 0.60 1 d PD J 1
O4W O 0.4637(18) 0.133(2) 0.4617(13) 0.106(8) Uiso 0.25 1 d PD K -2
C4W C 0.500(3) 0.022(3) 0.477(2) 0.099(12) Uiso 0.25 1 d PD K -2

loop_
_atom_site_aniso_label
_atom_site_aniso_U_11
_atom_site_aniso_U_22
_atom_site_aniso_U_33
_atom_site_aniso_U_23
_atom_site_aniso_U_13
_atom_site_aniso_U_12
Cd1 0.0398(3) 0.0167(2) 0.0289(3) 0.000 -0.0153(2) 0.000
Cd2 0.0324(3) 0.0148(2) 0.0334(3) 0.000 -0.0091(2) 0.000
N1 0.031(3) 0.018(3) 0.041(3) 0.000 -0.004(2) 0.000
N2 0.050(4) 0.018(3) 0.036(3) 0.000 -0.009(3) 0.000
N3 0.035(2) 0.0239(19) 0.026(2) -0.0007(14) -0.0111(17) -0.0035(16)
N4 0.037(3) 0.017(3) 0.029(3) 0.000 0.002(2) 0.000
N5 0.041(3) 0.013(2) 0.034(3) 0.000 0.004(3) 0.000
N6 0.033(2) 0.0197(19) 0.036(2) -0.0044(15) -0.0115(18) 0.0008(15)
N7 0.054(3) 0.031(2) 0.054(3) -0.012(2) 0.001(2) -0.005(2)
N8 0.047(3) 0.031(2) 0.057(3) -0.008(2) 0.012(2) -0.0050(19)
C1 0.056(4) 0.021(2) 0.049(3) -0.003(2) -0.009(3) -0.001(2)
C2 0.049(3) 0.024(2) 0.050(3) 0.004(2) -0.002(3) 0.003(2)
C3 0.032(4) 0.016(3) 0.045(4) 0.000 0.007(3) 0.000
C4 0.060(4) 0.021(2) 0.033(3) 0.0024(19) -0.006(2) -0.002(2)
C5 0.056(3) 0.019(2) 0.036(3) -0.0034(19) -0.004(2) -0.003(2)
C6 0.031(3) 0.017(3) 0.039(4) 0.000 0.000(3) 0.000
C7 0.051(3) 0.043(3) 0.029(3) 0.011(2) -0.013(2) -0.014(2)
C8 0.041(3) 0.046(3) 0.031(3) 0.010(2) -0.013(2) -0.014(2)
C9 0.036(3) 0.027(2) 0.025(2) -0.0024(17) -0.009(2) 0.0015(19)
C10 0.041(3) 0.039(3) 0.026(2) 0.003(2) -0.006(2) -0.004(2)
C11 0.034(3) 0.034(3) 0.032(3) 0.001(2) -0.009(2) -0.006(2)
C12 0.045(3) 0.018(2) 0.034(3) -0.0035(18) -0.004(2) 0.0006(19)
C13 0.045(3) 0.017(2) 0.031(2) 0.0024(17) 0.000(2) 0.0046(19)
C14 0.036(4) 0.014(3) 0.025(3) 0.000 0.010(3) 0.000
C15 0.032(3) 0.016(3) 0.030(3) 0.000 0.006(3) 0.000
C16 0.056(3) 0.016(2) 0.033(3) 0.0044(18) 0.007(2) -0.001(2)
C17 0.050(3) 0.020(2) 0.029(2) -0.0008(17) 0.008(2) -0.001(2)
C18 0.041(3) 0.045(3) 0.046(3) 0.016(2) -0.014(2) -0.012(2)
C19 0.039(3) 0.046(3) 0.051(3) 0.013(3) -0.013(3) -0.012(3)
C20 0.029(3) 0.025(2) 0.037(3) -0.0062(18) -0.005(2) 0.0014(18)
C21 0.032(3) 0.055(3) 0.033(3) -0.011(2) -0.001(2) -0.004(2)
C22 0.031(3) 0.046(3) 0.037(3) -0.009(2) -0.003(2) -0.002(2)
C23 0.051(4) 0.031(3) 0.058(4) -0.001(3) -0.007(3) 0.004(2)
C24 0.042(3) 0.034(3) 0.042(3) -0.005(2) -0.012(2) 0.000(2)
C25 0.035(3) 0.029(3) 0.037(3) -0.0022(19) 0.006(2) 0.000(2)
C26 0.094(5) 0.035(3) 0.036(3) 0.001(2) -0.003(3) -0.007(3)
C27 0.091(5) 0.038(3) 0.043(3) -0.008(3) -0.007(3) -0.006(3)
C28 0.034(3) 0.030(3) 0.043(3) -0.004(2) 0.012(2) -0.002(2)
C29 0.048(3) 0.030(3) 0.043(3) 0.000(2) 0.004(2) -0.004(2)
C30 0.050(3) 0.037(3) 0.045(3) -0.009(2) 0.002(3) -0.009(2)
C31 0.051(3) 0.031(3) 0.060(4) 0.000(2) -0.001(3) 0.000(2)
C32 0.046(3) 0.030(3) 0.056(3) -0.005(2) -0.003(3) 0.001(2)
O2 0.038(2) 0.0263(19) 0.048(2) -0.0060(15) 0.0020(18) -0.0041(15)
O1 0.046(2) 0.0293(19) 0.042(2) -0.0098(16) -0.0035(18) -0.0033(16)
Cl1 0.1335(18) 0.0392(8) 0.0389(8) 0.0016(6) 0.0177(9) -0.0002(9)
O6 0.091(4) 0.048(3) 0.070(3) 0.011(2) 0.013(3) -0.007(2)

loop_
_atom_type_symbol
_atom_type_description
_atom_type_scat_dispersion_real
_atom_type_scat_dispersion_imag
_atom_type_scat_source
C C 0.0033 0.0016 'International Tables Vol C Tables 4.2.6.8 and 6.1.1.4'
H H 0.0000 0.0000 'International Tables Vol C Tables 4.2.6.8 and 6.1.1.4'
N N 0.0061 0.0033 'International Tables Vol C Tables 4.2.6.8 and 6.1.1.4'
O O 0.0106 0.0060 'International Tables Vol C Tables 4.2.6.8 and 6.1.1.4'
Cl Cl 0.1484 0.1585 'International Tables Vol C Tables 4.2.6.8 and 6.1.1.4'
Cd Cd -0.8075 1.2024 'International Tables Vol C Tables 4.2.6.8 and 6.1.1.4'

loop_
_geom_angle_atom_site_label_1
_geom_angle_atom_site_label_2
_geom_angle_atom_site_label_3
_geom_angle
_geom_angle_site_symmetry_1
_geom_angle_site_symmetry_3
_geom_angle_publ_flag
O1 Cd1 O1 177.41(19) 2 . ?
O1 Cd1 N3 91.92(15) 2 2 ?
O1 Cd1 N3 87.98(15) . 2 ?
O1 Cd1 N3 87.98(15) 2 . ?
O1 Cd1 N3 91.92(15) . . ?
N3 Cd1 N3 175.54(19) 2 . ?
O1 Cd1 N1 91.29(9) 2 . ?
O1 Cd1 N1 91.29(9) . . ?
N3 Cd1 N1 92.23(9) 2 . ?
N3 Cd1 N1 92.23(9) . . ?
O1 Cd1 N2 88.71(9) 2 1_565 ?
O1 Cd1 N2 88.71(9) . 1_565 ?
N3 Cd1 N2 87.77(9) 2 1_565 ?
N3 Cd1 N2 87.77(9) . 1_565 ?
N1 Cd1 N2 180.000(1) . 1_565 ?
N6 Cd2 N6 177.00(18) . 2_455 ?
N6 Cd2 O2 90.71(15) . . ?
N6 Cd2 O2 89.30(15) 2_455 . ?
N6 Cd2 O2 89.30(15) . 2_455 ?
N6 Cd2 O2 90.71(15) 2_455 2_455 ?
O2 Cd2 O2 179.66(17) . 2_455 ?
N6 Cd2 N5 88.50(9) . 1_545 ?
N6 Cd2 N5 88.50(9) 2_455 1_545 ?
O2 Cd2 N5 90.17(9) . 1_545 ?
O2 Cd2 N5 90.17(9) 2_455 1_545 ?
N6 Cd2 N4 91.50(9) . . ?
N6 Cd2 N4 91.50(9) 2_455 . ?
O2 Cd2 N4 89.83(9) . . ?
O2 Cd2 N4 89.83(9) 2_455 . ?
N5 Cd2 N4 180.0 1_545 . ?
C1 N1 C1 116.8(6) 2 . ?
C1 N1 Cd1 121.6(3) 2 . ?
C1 N1 Cd1 121.6(3) . . ?
C4 N2 C4 117.3(6) 2 . ?
C4 N2 Cd1 121.3(3) 2 1_545 ?
C4 N2 Cd1 121.3(3) . 1_545 ?
C7 N3 C11 116.4(4) . . ?
C7 N3 Cd1 119.0(3) . . ?
C11 N3 Cd1 124.6(3) . . ?
C12 N4 C12 116.7(5) . 2_455 ?
C12 N4 Cd2 121.6(3) . . ?
C12 N4 Cd2 121.6(3) 2_455 . ?
C16 N5 C16 118.1(5) . 2_455 ?
C16 N5 Cd2 121.0(3) . 1_565 ?
C16 N5 Cd2 121.0(3) 2_455 1_565 ?
C18 N6 C22 117.1(4) . . ?
C18 N6 Cd2 121.0(4) . . ?
C22 N6 Cd2 121.9(3) . . ?
C27 N7 C23 115.6(5) . . ?
C31 N8 C30 116.9(5) . . ?
N1 C1 C2 123.3(5) . . ?
N1 C1 H1A 118.3 . . ?
C2 C1 H1A 118.3 . . ?
C1 C2 C3 119.9(5) . . ?
C1 C2 H2A 120.0 . . ?
C3 C2 H2A 120.0 . . ?
C2 C3 C2 116.7(6) . 2 ?
C2 C3 C6 121.7(3) . . ?
C2 C3 C6 121.7(3) 2 . ?
N2 C4 C5 123.0(5) . . ?
N2 C4 H4A 118.5 . . ?
C5 C4 H4A 118.5 . . ?
C4 C5 C6 119.8(5) . . ?
C4 C5 H5A 120.1 . . ?
C6 C5 H5A 120.1 . . ?
C5 C6 C5 117.1(6) 2 . ?
C5 C6 C3 121.5(3) 2 . ?
C5 C6 C3 121.5(3) . . ?
N3 C7 C8 124.1(5) . . ?
N3 C7 H7B 117.9 . . ?
C8 C7 H7B 117.9 . . ?
C7 C8 C9 119.7(5) . . ?
C7 C8 H8B 120.2 . . ?
C9 C8 H8B 120.2 . . ?
C10 C9 C8 116.6(4) . . ?
C10 C9 C9 122.1(6) . 3_666 ?
C8 C9 C9 121.2(6) . 3_666 ?
C11 C10 C9 120.0(5) . . ?
C11 C10 H10A 120.0 . . ?
C9 C10 H10A 120.0 . . ?
N3 C11 C10 123.1(5) . . ?
N3 C11 H11A 118.5 . . ?
C10 C11 H11A 118.5 . . ?
N4 C12 C13 123.6(5) . . ?
N4 C12 H12A 118.2 . . ?
C13 C12 H12A 118.2 . . ?
C12 C13 C14 119.2(4) . . ?
C12 C13 H13A 120.4 . . ?
C14 C13 H13A 120.4 . . ?
C13 C14 C13 117.6(5) . 2_455 ?
C13 C14 C15 121.2(3) . . ?
C13 C14 C15 121.2(3) 2_455 . ?
C17 C15 C17 118.2(6) . 2_455 ?
C17 C15 C14 120.9(3) . . ?
C17 C15 C14 120.9(3) 2_455 . ?
N5 C16 C17 123.2(4) . . ?
N5 C16 H16A 118.4 . . ?
C17 C16 H16A 118.4 . . ?
C16 C17 C15 118.7(4) . . ?
C16 C17 H17A 120.7 . . ?
C15 C17 H17A 120.7 . . ?
N6 C18 C19 123.7(5) . . ?
N6 C18 H18A 118.1 . . ?
C19 C18 H18A 118.1 . . ?
C20 C19 C18 119.8(5) . . ?
C20 C19 H19A 120.1 . . ?
C18 C19 H19A 120.1 . . ?
C19 C20 C21 116.5(5) . . ?
C19 C20 C20 122.1(6) . 3_445 ?
C21 C20 C20 121.4(6) . 3_445 ?
C22 C21 C20 120.2(5) . . ?
C22 C21 H21A 119.9 . . ?
C20 C21 H21A 119.9 . . ?
N6 C22 C21 122.7(5) . . ?
N6 C22 H22A 118.6 . . ?
C21 C22 H22A 118.6 . . ?
N7 C23 C24 124.0(6) . . ?
N7 C23 H23A 118.0 . . ?
C24 C23 H23A 118.0 . . ?
C23 C24 C25 120.1(5) . . ?
C23 C24 H24A 119.9 . . ?
C25 C24 H24A 119.9 . . ?
C26 C25 C24 116.0(5) . . ?
C26 C25 C28 122.0(5) . . ?
C24 C25 C28 122.0(5) . . ?
C27 C26 C25 119.2(6) . . ?
C27 C26 H26A 120.4 . . ?
C25 C26 H26A 120.4 . . ?
N7 C27 C26 125.0(6) . . ?
N7 C27 H27A 117.5 . . ?
C26 C27 H27A 117.5 . . ?
C32 C28 C29 116.5(5) . . ?
C32 C28 C25 121.1(5) . . ?
C29 C28 C25 122.3(5) . . ?
C30 C29 C28 119.6(5) . . ?
C30 C29 H29A 120.2 . . ?
C28 C29 H29A 120.2 . . ?
N8 C30 C29 123.8(5) . . ?
N8 C30 H30A 118.1 . . ?
C29 C30 H30A 118.1 . . ?
N8 C31 C32 122.9(6) . . ?
N8 C31 H31A 118.5 . . ?
C32 C31 H31A 118.5 . . ?
C28 C32 C31 120.2(5) . . ?
C28 C32 H32A 119.9 . . ?
C31 C32 H32A 119.9 . . ?
Cd2 O2 H22 120(4) . . ?
Cd2 O2 H21 117(5) . . ?
H22 O2 H21 106(3) . . ?
Cd1 O1 H12 119(4) . . ?
Cd1 O1 H11 125(4) . . ?
H12 O1 H11 108(3) . . ?
O4 Cl1 O5 118.9(4) . . ?
O4 Cl1 O6 118.2(4) . . ?
O5 Cl1 O6 115.2(3) . . ?
O4 Cl1 O3 98.5(5) . . ?
O5 Cl1 O3 99.9(4) . . ?
O6 Cl1 O3 99.4(4) . . ?
O7 Cl2 O9 112.5(6) . . ?
O7 Cl2 O10 111.8(6) . . ?
O9 Cl2 O10 106.5(5) . . ?
O7 Cl2 O8 111.6(7) . . ?
O9 Cl2 O8 109.7(7) . . ?
O10 Cl2 O8 104.3(6) . . ?
O10' Cl2' O8' 102.3(14) . . ?
O10' Cl2' O7' 105.3(16) . . ?
O8' Cl2' O7' 103.2(11) . . ?
O10' Cl2' O9' 127.1(16) . . ?
O8' Cl2' O9' 108.9(11) . . ?
O7' Cl2' O9' 107.6(14) . . ?

loop_
_geom_bond_atom_site_label_1
_geom_bond_atom_site_label_2
_geom_bond_distance
_geom_bond_site_symmetry_2
_geom_bond_publ_flag
Cd1 O1 2.318(4) 2 ?
Cd1 O1 2.318(4) . ?
Cd1 N3 2.333(4) 2 ?
Cd1 N3 2.333(4) . ?
Cd1 N1 2.360(5) . ?
Cd1 N2 2.362(5) 1_565 ?
Cd2 N6 2.329(4) . ?
Cd2 N6 2.329(4) 2_455 ?
Cd2 O2 2.345(4) . ?
Cd2 O2 2.345(4) 2_455 ?
Cd2 N5 2.356(5) 1_545 ?
Cd2 N4 2.369(5) . ?
N1 C1 1.340(6) 2 ?
N1 C1 1.340(6) . ?
N2 C4 1.342(6) 2 ?
N2 C4 1.342(6) . ?
N2 Cd1 2.362(5) 1_545 ?
N3 C7 1.332(7) . ?
N3 C11 1.345(6) . ?
N4 C12 1.338(5) . ?
N4 C12 1.338(5) 2_455 ?
N5 C16 1.329(5) . ?
N5 C16 1.329(5) 2_455 ?
N5 Cd2 2.356(5) 1_565 ?
N6 C18 1.322(7) . ?
N6 C22 1.344(7) . ?
N7 C27 1.324(8) . ?
N7 C23 1.326(7) . ?
N8 C31 1.331(7) . ?
N8 C30 1.338(8) . ?
C1 C2 1.376(7) . ?
C1 H1A 0.9500 . ?
C2 C3 1.390(6) . ?
C2 H2A 0.9500 . ?
C3 C2 1.390(6) 2 ?
C3 C6 1.472(8) . ?
C4 C5 1.368(7) . ?
C4 H4A 0.9500 . ?
C5 C6 1.390(6) . ?
C5 H5A 0.9500 . ?
C6 C5 1.390(6) 2 ?
C7 C8 1.374(7) . ?
C7 H7B 0.9500 . ?
C8 C9 1.389(7) . ?
C8 H8B 0.9500 . ?
C9 C10 1.387(7) . ?
C9 C9 1.480(9) 3_666 ?
C10 C11 1.383(6) . ?
C10 H10A 0.9500 . ?
C11 H11A 0.9500 . ?
C12 C13 1.384(6) . ?
C12 H12A 0.9500 . ?
C13 C14 1.387(6) . ?
C13 H13A 0.9500 . ?
C14 C13 1.387(6) 2_455 ?
C14 C15 1.480(8) . ?
C15 C17 1.391(6) . ?
C15 C17 1.391(6) 2_455 ?
C16 C17 1.387(6) . ?
C16 H16A 0.9500 . ?
C17 H17A 0.9500 . ?
C18 C19 1.384(7) . ?
C18 H18A 0.9500 . ?
C19 C20 1.381(8) . ?
C19 H19A 0.9500 . ?
C20 C21 1.394(7) . ?
C20 C20 1.485(10) 3_445 ?
C21 C22 1.378(7) . ?
C21 H21A 0.9500 . ?
C22 H22A 0.9500 . ?
C23 C24 1.366(8) . ?
C23 H23A 0.9500 . ?
C24 C25 1.394(7) . ?
C24 H24A 0.9500 . ?
C25 C26 1.382(7) . ?
C25 C28 1.486(7) . ?
C26 C27 1.374(8) . ?
C26 H26A 0.9500 . ?
C27 H27A 0.9500 . ?
C28 C32 1.379(8) . ?
C28 C29 1.398(8) . ?
C29 C30 1.375(8) . ?
C29 H29A 0.9500 . ?
C30 H30A 0.9500 . ?
C31 C32 1.393(8) . ?
C31 H31A 0.9500 . ?
C32 H32A 0.9500 . ?
O2 H22 0.85(2) . ?
O2 H21 0.84(2) . ?
O1 H12 0.83(2) . ?
O1 H11 0.83(2) . ?
Cl1 O4 1.361(7) . ?
Cl1 O5 1.373(5) . ?
Cl1 O6 1.403(5) . ?
Cl1 O3 1.603(8) . ?
Cl2 O7 1.400(10) . ?
Cl2 O9 1.438(9) . ?
Cl2 O10 1.461(9) . ?
Cl2 O8 1.466(11) . ?
Cl2' O10' 1.37(3) . ?
Cl2' O8' 1.430(16) . ?
Cl2' O7' 1.46(2) . ?
Cl2' O9' 1.56(2) . ?
O1W C1W 1.45(2) . ?
O5W C5W 1.450(19) . ?
O2W C2W 1.420(15) . ?
O3W C3W 1.444(15) . ?
O4W C4W 1.45(2) . ?

loop_
_geom_hbond_atom_site_label_D
_geom_hbond_atom_site_label_H
_geom_hbond_atom_site_label_A
_geom_hbond_distance_DH
_geom_hbond_distance_HA
_geom_hbond_distance_DA
_geom_hbond_angle_DHA
_geom_hbond_site_symmetry_A
O1 H12 N7 0.83(2) 1.94(2) 2.763(6) 169(5) .
O2 H22 N8 0.85(2) 1.92(2) 2.756(6) 170(6) .
